data_7703171
loop_
_publ_author_name
'Radhakrishna, Latchupatula'
'Kunchur, Harish S.'
'Namdeo, Pavan K.'
'Butcher, Ray J.'
'Balakrishna, Maravanji S.'

_publ_section_title
;
 New 1,2,3-triazole based bis- and trisphosphine ligands: synthesis,
 transition metal chemistry and catalytic studies.
;
_journal_issue 11
_journal_name_full 'Dalton transactions (Cambridge, England : 2003)'
_journal_page_first 3434
_journal_page_last 3449
_journal_paper_doi 10.1039/c9dt04302k
_journal_volume 49
_journal_year 2020
_chemical_formula_moiety 'C39 H28 N3 O P2 Rh'
_chemical_formula_sum 'C39 H28 N3 O P2 Rh'
_chemical_formula_weight 719.49
_space_group_crystal_system triclinic
_space_group_IT_number 2
_space_group_name_Hall '-P 1'
_space_group_name_H-M_alt 'P -1'
_atom_sites_solution_hydrogens geom
_atom_sites_solution_primary dual
_audit_creation_date 2019-12-15
_audit_creation_method
;
Olex2 1.2
(compiled 2018.05.29 svn.r3508 for OlexSys, GUI svn.r5506)
;
_audit_update_record
;
2019-12-25 deposited with the CCDC.	2020-01-02 downloaded from the CCDC.
;
_cell_angle_alpha 85.921(3)
_cell_angle_beta 80.350(3)
_cell_angle_gamma 74.358(3)
_cell_formula_units_Z 2
_cell_length_a 10.2700(4)
_cell_length_b 12.3139(5)
_cell_length_c 13.2062(5)
_cell_measurement_reflns_used 21476
_cell_measurement_temperature 150
_cell_measurement_theta_max 31.0950
_cell_measurement_theta_min 2.2020
_cell_volume 1584.91(11)
_computing_cell_refinement
;
CrystalClear-SM Expert 2.0 r7 (Rigaku, 2011)
;
_computing_data_collection
;
CrystalClear-SM Expert 2.0 r7 (Rigaku, 2011)
;
_computing_data_reduction
;
CrystalClear-SM Expert 2.0 r7 (Rigaku, 2011)
;
_computing_molecular_graphics 'Olex2 (Dolomanov et al., 2009)'
_computing_publication_material 'Olex2 (Dolomanov et al., 2009)'
_computing_structure_refinement 'ShelXL (Sheldrick, 2015)'
_computing_structure_solution 'ShelXT (Sheldrick, 2015)'
_diffrn_ambient_temperature 150.0
_diffrn_detector CCD
_diffrn_detector_area_resol_mean 28.5714
_diffrn_detector_type 'Rigaku Saturn724+'
_diffrn_measured_fraction_theta_full 0.999
_diffrn_measured_fraction_theta_max 0.918
_diffrn_measurement_details
;
List of Runs (angles in degrees, time in seconds):

  # Type    Start    End  Width  t~exp~   \w     \q     \k     \f   Frames
#--------------------------------------------------------------------------
  1  \w   -110.00  70.00   0.50   10.00    --  -20.00   0.00-180.00  360
  2  \w    -78.00  19.00   0.50   10.00    --  -20.00 -72.00-180.00  194
  3  \w    -73.00   5.00   0.50   10.00    --  -20.00 -72.00 -36.00  156
  4  \w    -58.50   1.00   0.50   10.00    --  -20.00  72.00 108.00  119
  5  \w    -39.00  -9.00   0.50   10.00    --  -20.00 -72.00-108.00   60
  6  \w    -59.00  70.00   0.50   10.00    --  -20.00  72.00  36.00  258
  7  \w    -98.00  19.00   0.50   10.00    --  -20.00 -72.00 108.00  234
  8  \w    -59.00   5.00   0.50   10.00    --  -20.00  72.00 -36.00  128
  9  \w    -94.00  30.00   0.50   10.00    --  -20.00   0.00 108.00  248
 10  \w    -39.00  -7.00   0.50   10.00    --  -20.00  72.00-108.00   64
 11  \w    -43.50 -12.00   0.50   10.00    --  -20.00 -72.00  36.00   63
 12  \w   -110.00 -62.50   0.50   10.00    --  -20.00   0.00-108.00   95
;
_diffrn_measurement_device 'AFC12 (Right): Kappa 3 circle'
_diffrn_measurement_device_type 'Rigaku Saturn724+ (2x2 bin mode)'
_diffrn_measurement_method 'profile data from \w-scans'
_diffrn_measurement_specimen_support 'Mitegen 50um'
_diffrn_radiation_collimation 0.3
_diffrn_radiation_monochromator Confocal
_diffrn_radiation_probe x-ray
_diffrn_radiation_type MoK\a
_diffrn_radiation_wavelength 0.71073
_diffrn_reflns_av_R_equivalents 0.0745
_diffrn_reflns_av_unetI/netI 0.0576
_diffrn_reflns_Laue_measured_fraction_full 0.999
_diffrn_reflns_Laue_measured_fraction_max 0.918
_diffrn_reflns_limit_h_max 14
_diffrn_reflns_limit_h_min -14
_diffrn_reflns_limit_k_max 17
_diffrn_reflns_limit_k_min -17
_diffrn_reflns_limit_l_max 19
_diffrn_reflns_limit_l_min -19
_diffrn_reflns_number 41851
_diffrn_reflns_point_group_measured_fraction_full 0.999
_diffrn_reflns_point_group_measured_fraction_max 0.918
_diffrn_reflns_theta_full 25.242
_diffrn_reflns_theta_max 31.208
_diffrn_reflns_theta_min 2.292
_diffrn_source 'Rotating Anode'
_diffrn_source_current 24.0
_diffrn_source_power 1.2
_diffrn_source_target Mo
_diffrn_source_type 'Rotating Anode'
_diffrn_source_voltage 50.0
_exptl_absorpt_coefficient_mu 0.677
_exptl_absorpt_correction_T_max 1.00000
_exptl_absorpt_correction_T_min 0.89386
_exptl_absorpt_correction_type numerical
_exptl_absorpt_process_details
;
CrysAlisPro 1.171.40.15 (Rigaku Oxford Diffraction, 2018)
Empirical absorption correction using spherical harmonics,
 implemented in SCALE3 ABSPACK scaling algorithm.
;
_exptl_crystal_colour yellow
_exptl_crystal_colour_primary yellow
_exptl_crystal_density_diffrn 1.508
_exptl_crystal_description block
_exptl_crystal_F_000 732
_exptl_crystal_size_max 0.154
_exptl_crystal_size_mid 0.1
_exptl_crystal_size_min 0.05
_refine_diff_density_max 0.646
_refine_diff_density_min -1.085
_refine_diff_density_rms 0.176
_refine_ls_extinction_method none
_refine_ls_goodness_of_fit_ref 1.054
_refine_ls_hydrogen_treatment constr
_refine_ls_matrix_type full
_refine_ls_number_parameters 415
_refine_ls_number_reflns 9428
_refine_ls_number_restraints 0
_refine_ls_restrained_S_all 1.054
_refine_ls_R_factor_all 0.0604
_refine_ls_R_factor_gt 0.0435
_refine_ls_shift/su_max 0.001
_refine_ls_shift/su_mean 0.000
_refine_ls_structure_factor_coef Fsqd
_refine_ls_weighting_details 'w=1/[\s^2^(Fo^2^)+(0.0431P)^2^+1.0662P] where P=(Fo^2^+2Fc^2^)/3'
_refine_ls_weighting_scheme calc
_refine_ls_wR_factor_gt 0.0951
_refine_ls_wR_factor_ref 0.1048
_reflns_Friedel_coverage 0.000
_reflns_number_gt 7676
_reflns_number_total 9428
_reflns_threshold_expression 'I > 2\s(I)'
_cod_data_source_file c9dt04302k2.cif
_cod_data_source_block compound-21
_cod_depositor_comments 'Adding full bibliography for 7703162--7703172.cif.'
_cod_database_code 7703171
_shelx_shelxl_version_number 2014/7
_shelx_space_group_comment
;
The symmetry employed for this shelxl refinement is uniquely defined
by the following loop, which should always be used as a source of
symmetry information in preference to the above space-group names.
They are only intended as comments.
;
_shelx_estimated_absorpt_t_max 0.967
_shelx_estimated_absorpt_t_min 0.903
_olex2_refinement_description
;
1. Fixed Uiso
 At 1.2 times of:
  All C(H) groups
2.a Aromatic/amide H refined with riding coordinates:
 C38(H38), C37(H37), C20(H20), C13(H13), C28(H28), C36(H36), C2(H2), C12(H12),
 C19(H19), C18(H18), C29(H29), C32(H32), C26(H26), C34(H34), C3(H3), C35(H35),
 C11(H11), C22(H22), C5(H5), C10(H10), C16(H16), C23(H23), C30(H30), C17(H17),
 C4(H4), C31(H31), C24(H24), C25(H25)
;
_olex2_submission_special_instructions 'No special instructions were received'
_oxdiff_exptl_absorpt_empirical_details
;
Empirical correction (ABSPACK) includes:
- Absorption correction using spherical harmonics
- Frame scaling
- Detector area scaling
;

loop_
_space_group_symop_operation_xyz
'x, y, z'
'-x, -y, -z'

loop_
_atom_site_label
_atom_site_type_symbol
_atom_site_fract_x
_atom_site_fract_y
_atom_site_fract_z
_atom_site_U_iso_or_equiv
_atom_site_adp_type
_atom_site_occupancy
_atom_site_site_symmetry_order
_atom_site_calc_flag
_atom_site_refinement_flags_posn
Rh1 Rh 0.49085(2) 0.73396(2) 0.76157(2) 0.02055(6) Uani 1 1 d .
P2 P 0.30086(6) 0.84854(5) 0.85090(5) 0.01869(12) Uani 1 1 d .
P1 P 0.68476(6) 0.64084(5) 0.65911(5) 0.01830(12) Uani 1 1 d .
N3 N 0.5678(2) 1.05849(18) 0.68897(19) 0.0306(5) Uani 1 1 d .
N2 N 0.6333(2) 1.00824(18) 0.60521(19) 0.0307(5) Uani 1 1 d .
O1 O 0.4287(2) 0.52238(17) 0.86162(19) 0.0501(6) Uani 1 1 d .
C38 C 0.0810(2) 0.7860(2) 0.98001(19) 0.0231(5) Uani 1 1 d .
H38 H 0.0241 0.8225 0.9312 0.028 Uiso 1 1 calc R
C37 C 0.0264(3) 0.7341(2) 1.0678(2) 0.0277(5) Uani 1 1 d .
H37 H -0.0677 0.7351 1.0783 0.033 Uiso 1 1 calc R
N1 N 0.6189(2) 0.89975(18) 0.61219(18) 0.0278(5) Uani 1 1 d .
C21 C 0.8400(2) 0.62853(19) 0.71433(19) 0.0222(5) Uani 1 1 d .
C20 C 0.8232(2) 0.4135(2) 0.61609(18) 0.0209(5) Uani 1 1 d .
H20 H 0.9051 0.4330 0.6217 0.025 Uiso 1 1 calc R
C13 C 0.2593(3) 1.0139(2) 0.9972(2) 0.0257(5) Uani 1 1 d .
H13 H 0.1947 0.9776 1.0347 0.031 Uiso 1 1 calc R
C8 C 0.5083(2) 0.98464(19) 0.74990(19) 0.0195(4) Uani 1 1 d .
C27 C 0.1658(2) 0.90874(19) 0.77376(18) 0.0198(4) Uani 1 1 d .
C28 C 0.0527(3) 0.9962(2) 0.80843(19) 0.0252(5) Uani 1 1 d .
H28 H 0.0477 1.0292 0.8723 0.030 Uiso 1 1 calc R
C36 C 0.1067(3) 0.6818(2) 1.1393(2) 0.0305(6) Uani 1 1 d .
H36 H 0.0681 0.6475 1.1994 0.037 Uiso 1 1 calc R
C6 C 0.6809(2) 0.8289(2) 0.52524(19) 0.0222(5) Uani 1 1 d .
C2 C 0.7714(2) 0.6478(2) 0.44615(19) 0.0260(5) Uani 1 1 d .
H2 H 0.7935 0.5678 0.4516 0.031 Uiso 1 1 calc R
C12 C 0.2796(3) 1.1076(2) 1.0373(2) 0.0308(6) Uani 1 1 d .
H12 H 0.2310 1.1346 1.1022 0.037 Uiso 1 1 calc R
C14 C 0.3315(2) 0.97117(19) 0.90306(19) 0.0218(5) Uani 1 1 d .
C33 C 0.2180(2) 0.78439(19) 0.96378(18) 0.0207(5) Uani 1 1 d .
C19 C 0.8278(3) 0.3030(2) 0.5965(2) 0.0267(5) Uani 1 1 d .
H19 H 0.9128 0.2470 0.5899 0.032 Uiso 1 1 calc R
C15 C 0.6987(2) 0.49582(19) 0.62748(17) 0.0191(4) Uani 1 1 d .
C18 C 0.7107(3) 0.2739(2) 0.5865(2) 0.0309(6) Uani 1 1 d .
H18 H 0.7150 0.1981 0.5732 0.037 Uiso 1 1 calc R
C1 C 0.7145(2) 0.7104(2) 0.53447(19) 0.0215(5) Uani 1 1 d .
C29 C -0.0522(3) 1.0356(2) 0.7515(2) 0.0294(6) Uani 1 1 d .
H29 H -0.1283 1.0960 0.7757 0.035 Uiso 1 1 calc R
C32 C 0.1727(3) 0.8627(2) 0.6793(2) 0.0284(5) Uani 1 1 d .
H32 H 0.2502 0.8042 0.6536 0.034 Uiso 1 1 calc R
C26 C 0.8324(3) 0.6098(2) 0.8200(2) 0.0324(6) Uani 1 1 d .
H26 H 0.7474 0.6092 0.8613 0.039 Uiso 1 1 calc R
C34 C 0.2996(3) 0.7294(2) 1.0363(2) 0.0274(5) Uani 1 1 d .
H34 H 0.3942 0.7268 1.0252 0.033 Uiso 1 1 calc R
C3 C 0.7965(3) 0.6993(2) 0.3511(2) 0.0295(6) Uani 1 1 d .
H3 H 0.8342 0.6552 0.2918 0.035 Uiso 1 1 calc R
C35 C 0.2449(3) 0.6787(2) 1.1238(2) 0.0318(6) Uani 1 1 d .
H35 H 0.3013 0.6421 1.1729 0.038 Uiso 1 1 calc R
C11 C 0.3713(3) 1.1614(2) 0.9818(2) 0.0359(7) Uani 1 1 d .
H11 H 0.3842 1.2271 1.0079 0.043 Uiso 1 1 calc R
C22 C 0.9645(3) 0.6310(2) 0.6554(2) 0.0324(6) Uani 1 1 d .
H22 H 0.9703 0.6452 0.5833 0.039 Uiso 1 1 calc R
C7 C 0.5392(2) 0.88076(19) 0.70414(19) 0.0213(5) Uani 1 1 d .
C9 C 0.4276(2) 1.0240(2) 0.8479(2) 0.0236(5) Uani 1 1 d .
C5 C 0.7081(3) 0.8806(2) 0.4290(2) 0.0305(6) Uani 1 1 d .
H5 H 0.6869 0.9605 0.4224 0.037 Uiso 1 1 calc R
C10 C 0.4448(3) 1.1204(2) 0.8884(2) 0.0336(6) Uani 1 1 d .
H10 H 0.5078 1.1583 0.8512 0.040 Uiso 1 1 calc R
C16 C 0.5807(3) 0.4655(2) 0.6164(2) 0.0284(5) Uani 1 1 d .
H16 H 0.4955 0.5211 0.6228 0.034 Uiso 1 1 calc R
C23 C 1.0807(3) 0.6127(3) 0.7018(3) 0.0459(8) Uani 1 1 d .
H23 H 1.1659 0.6142 0.6612 0.055 Uiso 1 1 calc R
C30 C -0.0463(3) 0.9872(2) 0.6591(2) 0.0322(6) Uani 1 1 d .
H30 H -0.1200 1.0125 0.6210 0.039 Uiso 1 1 calc R
C17 C 0.5861(3) 0.3548(2) 0.5960(2) 0.0356(6) Uani 1 1 d .
H17 H 0.5051 0.3349 0.5886 0.043 Uiso 1 1 calc R
C4 C 0.7658(3) 0.8158(2) 0.3434(2) 0.0320(6) Uani 1 1 d .
H4 H 0.7846 0.8518 0.2786 0.038 Uiso 1 1 calc R
C31 C 0.0659(3) 0.9026(2) 0.6224(2) 0.0358(6) Uani 1 1 d .
H31 H 0.0707 0.8711 0.5578 0.043 Uiso 1 1 calc R
C39 C 0.4512(3) 0.6020(2) 0.8223(2) 0.0305(6) Uani 1 1 d .
C24 C 1.0732(3) 0.5926(3) 0.8057(3) 0.0501(9) Uani 1 1 d .
H24 H 1.1532 0.5793 0.8369 0.060 Uiso 1 1 calc R
C25 C 0.9498(4) 0.5918(3) 0.8647(3) 0.0469(8) Uani 1 1 d .
H25 H 0.9447 0.5789 0.9369 0.056 Uiso 1 1 calc R

loop_
_atom_site_aniso_label
_atom_site_aniso_U_11
_atom_site_aniso_U_22
_atom_site_aniso_U_33
_atom_site_aniso_U_23
_atom_site_aniso_U_13
_atom_site_aniso_U_12
Rh1 0.01680(10) 0.01662(9) 0.02436(11) 0.00122(7) 0.00254(7) -0.00172(7)
P2 0.0159(3) 0.0182(3) 0.0198(3) -0.0009(2) 0.0000(2) -0.0022(2)
P1 0.0157(3) 0.0172(3) 0.0193(3) 0.0011(2) 0.0003(2) -0.0018(2)
N3 0.0293(12) 0.0235(11) 0.0397(13) 0.0027(9) -0.0020(10) -0.0114(9)
N2 0.0305(12) 0.0241(11) 0.0377(13) 0.0047(9) -0.0014(10) -0.0112(9)
O1 0.0504(14) 0.0280(11) 0.0605(15) 0.0088(10) 0.0177(11) -0.0094(10)
C38 0.0220(12) 0.0231(11) 0.0222(12) 0.0013(9) -0.0016(9) -0.0038(9)
C37 0.0236(12) 0.0317(13) 0.0266(13) -0.0012(10) 0.0014(10) -0.0083(10)
N1 0.0258(11) 0.0241(10) 0.0324(12) 0.0046(9) -0.0014(9) -0.0081(9)
C21 0.0208(11) 0.0166(10) 0.0283(13) -0.0020(9) -0.0065(10) -0.0012(9)
C20 0.0194(11) 0.0221(11) 0.0205(11) 0.0004(9) -0.0020(9) -0.0051(9)
C13 0.0203(12) 0.0278(12) 0.0274(13) -0.0051(10) -0.0042(10) -0.0021(10)
C8 0.0155(10) 0.0174(10) 0.0260(12) 0.0005(9) -0.0032(9) -0.0053(8)
C27 0.0205(11) 0.0173(10) 0.0210(11) 0.0013(8) -0.0023(9) -0.0051(9)
C28 0.0245(12) 0.0265(12) 0.0198(12) -0.0025(9) -0.0006(9) 0.0001(10)
C36 0.0324(14) 0.0316(14) 0.0235(13) 0.0036(10) 0.0033(11) -0.0074(11)
C6 0.0169(11) 0.0229(11) 0.0243(12) 0.0034(9) -0.0025(9) -0.0025(9)
C2 0.0219(12) 0.0275(12) 0.0245(12) 0.0020(10) 0.0008(10) -0.0031(10)
C12 0.0232(13) 0.0340(14) 0.0328(14) -0.0124(12) -0.0050(11) -0.0004(11)
C14 0.0191(11) 0.0194(11) 0.0252(12) -0.0012(9) -0.0052(9) -0.0010(9)
C33 0.0206(11) 0.0187(11) 0.0213(11) -0.0019(9) 0.0003(9) -0.0045(9)
C19 0.0294(13) 0.0218(12) 0.0254(13) -0.0009(10) -0.0018(10) -0.0023(10)
C15 0.0211(11) 0.0186(10) 0.0158(10) 0.0006(8) 0.0000(9) -0.0041(9)
C18 0.0360(15) 0.0248(12) 0.0328(14) -0.0022(11) -0.0015(12) -0.0115(11)
C1 0.0165(11) 0.0239(11) 0.0222(12) 0.0040(9) -0.0011(9) -0.0043(9)
C29 0.0232(13) 0.0306(13) 0.0283(13) 0.0017(11) -0.0029(10) 0.0024(10)
C32 0.0309(14) 0.0269(13) 0.0243(13) -0.0061(10) -0.0052(10) -0.0002(11)
C26 0.0362(15) 0.0306(14) 0.0317(14) -0.0014(11) -0.0112(12) -0.0072(12)
C34 0.0199(12) 0.0343(14) 0.0250(13) 0.0029(10) -0.0029(10) -0.0034(10)
C3 0.0238(13) 0.0387(15) 0.0223(12) 0.0019(11) 0.0036(10) -0.0070(11)
C35 0.0278(14) 0.0342(14) 0.0284(14) 0.0071(11) -0.0044(11) -0.0015(11)
C11 0.0282(14) 0.0335(15) 0.0479(18) -0.0193(13) -0.0061(12) -0.0068(12)
C22 0.0232(13) 0.0322(14) 0.0419(16) -0.0072(12) -0.0033(11) -0.0070(11)
C7 0.0158(11) 0.0189(11) 0.0273(12) 0.0028(9) -0.0026(9) -0.0025(9)
C9 0.0185(11) 0.0214(11) 0.0298(13) -0.0019(10) -0.0062(10) -0.0018(9)
C5 0.0285(14) 0.0298(13) 0.0296(14) 0.0104(11) -0.0002(11) -0.0067(11)
C10 0.0267(14) 0.0298(14) 0.0464(17) -0.0059(12) -0.0047(12) -0.0104(11)
C16 0.0211(12) 0.0287(13) 0.0358(15) -0.0024(11) -0.0073(11) -0.0052(10)
C23 0.0252(15) 0.0413(17) 0.074(3) -0.0182(17) -0.0106(15) -0.0077(13)
C30 0.0302(14) 0.0316(14) 0.0358(15) 0.0082(11) -0.0149(12) -0.0059(11)
C17 0.0303(15) 0.0368(15) 0.0440(17) -0.0058(13) -0.0070(12) -0.0144(12)
C4 0.0285(14) 0.0388(15) 0.0250(13) 0.0130(11) -0.0012(11) -0.0081(11)
C31 0.0431(17) 0.0365(15) 0.0280(14) -0.0069(12) -0.0128(12) -0.0048(13)
C39 0.0271(13) 0.0237(12) 0.0328(14) -0.0007(11) 0.0083(11) -0.0012(10)
C24 0.0393(18) 0.0405(18) 0.077(3) -0.0167(17) -0.0343(18) -0.0031(14)
C25 0.058(2) 0.0426(18) 0.0454(19) -0.0033(15) -0.0303(17) -0.0072(16)

loop_
_atom_type_symbol
_atom_type_description
_atom_type_scat_dispersion_real
_atom_type_scat_dispersion_imag
_atom_type_scat_source
C C 0.0033 0.0016 'International Tables Vol C Tables 4.2.6.8 and 6.1.1.4'
H H 0.0000 0.0000 'International Tables Vol C Tables 4.2.6.8 and 6.1.1.4'
N N 0.0061 0.0033 'International Tables Vol C Tables 4.2.6.8 and 6.1.1.4'
O O 0.0106 0.0060 'International Tables Vol C Tables 4.2.6.8 and 6.1.1.4'
P P 0.1023 0.0942 'International Tables Vol C Tables 4.2.6.8 and 6.1.1.4'
Rh Rh -1.1178 0.9187 'International Tables Vol C Tables 4.2.6.8 and 6.1.1.4'

loop_
_geom_angle_atom_site_label_1
_geom_angle_atom_site_label_2
_geom_angle_atom_site_label_3
_geom_angle
P2 Rh1 P1 172.11(2)
C7 Rh1 P2 85.77(7)
C7 Rh1 P1 86.57(7)
C39 Rh1 P2 93.37(8)
C39 Rh1 P1 94.40(8)
C39 Rh1 C7 175.97(11)
C27 P2 Rh1 113.49(8)
C27 P2 C14 104.05(11)
C27 P2 C33 105.02(11)
C14 P2 Rh1 114.00(8)
C14 P2 C33 102.91(11)
C33 P2 Rh1 116.04(8)
C21 P1 Rh1 112.95(8)
C15 P1 Rh1 117.62(8)
C15 P1 C21 103.20(11)
C1 P1 Rh1 113.45(8)
C1 P1 C21 104.43(11)
C1 P1 C15 103.76(11)
N2 N3 C8 108.4(2)
N3 N2 N1 107.8(2)
C37 C38 H38 120.0
C33 C38 H38 120.0
C33 C38 C37 120.0(2)
C38 C37 H37 119.6
C36 C37 C38 120.8(2)
C36 C37 H37 119.6
N2 N1 C6 117.3(2)
N2 N1 C7 111.1(2)
C7 N1 C6 131.5(2)
C26 C21 P1 117.4(2)
C22 C21 P1 123.1(2)
C22 C21 C26 119.4(2)
C19 C20 H20 119.9
C19 C20 C15 120.1(2)
C15 C20 H20 119.9
C12 C13 H13 119.2
C12 C13 C14 121.5(3)
C14 C13 H13 119.2
N3 C8 C7 111.1(2)
N3 C8 C9 117.8(2)
C7 C8 C9 131.0(2)
C28 C27 P2 122.04(18)
C32 C27 P2 119.06(18)
C32 C27 C28 118.8(2)
C27 C28 H28 119.5
C29 C28 C27 121.0(2)
C29 C28 H28 119.5
C37 C36 H36 120.0
C37 C36 C35 120.0(2)
C35 C36 H36 120.0
C1 C6 N1 122.1(2)
C5 C6 N1 118.5(2)
C5 C6 C1 119.4(2)
C1 C2 H2 119.2
C3 C2 H2 119.2
C3 C2 C1 121.7(2)
C13 C12 H12 120.4
C11 C12 C13 119.2(2)
C11 C12 H12 120.4
C13 C14 P2 120.70(19)
C13 C14 C9 119.3(2)
C9 C14 P2 119.96(18)
C38 C33 P2 123.79(19)
C38 C33 C34 118.8(2)
C34 C33 P2 117.37(18)
C20 C19 H19 119.7
C18 C19 C20 120.6(2)
C18 C19 H19 119.7
C20 C15 P1 122.23(18)
C16 C15 P1 119.03(18)
C16 C15 C20 118.7(2)
C19 C18 H18 119.9
C19 C18 C17 120.2(2)
C17 C18 H18 119.9
C6 C1 P1 120.45(18)
C2 C1 P1 120.94(19)
C2 C1 C6 118.6(2)
C28 C29 H29 120.1
C28 C29 C30 119.8(2)
C30 C29 H29 120.1
C27 C32 H32 120.1
C27 C32 C31 119.9(2)
C31 C32 H32 120.1
C21 C26 H26 120.2
C25 C26 C21 119.6(3)
C25 C26 H26 120.2
C33 C34 H34 119.5
C35 C34 C33 121.0(2)
C35 C34 H34 119.5
C2 C3 H3 120.4
C2 C3 C4 119.1(2)
C4 C3 H3 120.4
C36 C35 H35 120.3
C34 C35 C36 119.4(3)
C34 C35 H35 120.3
C12 C11 H11 119.8
C12 C11 C10 120.5(3)
C10 C11 H11 119.8
C21 C22 H22 120.0
C21 C22 C23 120.0(3)
C23 C22 H22 120.0
N1 C7 Rh1 129.10(17)
N1 C7 C8 101.5(2)
C8 C7 Rh1 129.24(18)
C14 C9 C8 123.0(2)
C10 C9 C8 118.5(2)
C10 C9 C14 118.4(2)
C6 C5 H5 119.8
C4 C5 C6 120.3(2)
C4 C5 H5 119.8
C11 C10 C9 121.1(3)
C11 C10 H10 119.5
C9 C10 H10 119.5
C15 C16 H16 119.6
C15 C16 C17 120.9(2)
C17 C16 H16 119.6
C22 C23 H23 119.8
C24 C23 C22 120.4(3)
C24 C23 H23 119.8
C29 C30 H30 119.9
C31 C30 C29 120.1(3)
C31 C30 H30 119.9
C18 C17 C16 119.5(3)
C18 C17 H17 120.3
C16 C17 H17 120.3
C3 C4 H4 119.6
C5 C4 C3 120.8(2)
C5 C4 H4 119.6
C32 C31 H31 119.8
C30 C31 C32 120.3(3)
C30 C31 H31 119.8
O1 C39 Rh1 178.0(3)
C23 C24 H24 120.1
C23 C24 C25 119.9(3)
C25 C24 H24 120.1
C26 C25 H25 119.7
C24 C25 C26 120.7(3)
C24 C25 H25 119.7

loop_
_geom_bond_atom_site_label_1
_geom_bond_atom_site_label_2
_geom_bond_distance
Rh1 P2 2.2738(6)
Rh1 P1 2.2798(6)
Rh1 C7 2.062(2)
Rh1 C39 1.874(3)
P2 C27 1.823(2)
P2 C14 1.825(2)
P2 C33 1.828(2)
P1 C21 1.827(2)
P1 C15 1.825(2)
P1 C1 1.819(2)
N3 N2 1.297(3)
N3 C8 1.370(3)
N2 N1 1.378(3)
O1 C39 1.138(3)
C38 H38 0.9500
C38 C37 1.392(3)
C38 C33 1.382(3)
C37 H37 0.9500
C37 C36 1.369(4)
N1 C6 1.443(3)
N1 C7 1.388(3)
C21 C26 1.390(4)
C21 C22 1.388(4)
C20 H20 0.9500
C20 C19 1.391(3)
C20 C15 1.394(3)
C13 H13 0.9500
C13 C12 1.382(4)
C13 C14 1.395(3)
C8 C7 1.389(3)
C8 C9 1.453(3)
C27 C28 1.391(3)
C27 C32 1.389(3)
C28 H28 0.9500
C28 C29 1.379(4)
C36 H36 0.9500
C36 C35 1.390(4)
C6 C1 1.407(3)
C6 C5 1.400(3)
C2 H2 0.9500
C2 C1 1.398(3)
C2 C3 1.382(3)
C12 H12 0.9500
C12 C11 1.377(4)
C14 C9 1.402(3)
C33 C34 1.395(4)
C19 H19 0.9500
C19 C18 1.372(4)
C15 C16 1.393(3)
C18 H18 0.9500
C18 C17 1.387(4)
C29 H29 0.9500
C29 C30 1.380(4)
C32 H32 0.9500
C32 C31 1.394(4)
C26 H26 0.9500
C26 C25 1.389(4)
C34 H34 0.9500
C34 C35 1.382(4)
C3 H3 0.9500
C3 C4 1.384(4)
C35 H35 0.9500
C11 H11 0.9500
C11 C10 1.384(4)
C22 H22 0.9500
C22 C23 1.389(4)
C9 C10 1.401(4)
C5 H5 0.9500
C5 C4 1.383(4)
C10 H10 0.9500
C16 H16 0.9500
C16 C17 1.393(4)
C23 H23 0.9500
C23 C24 1.370(5)
C30 H30 0.9500
C30 C31 1.374(4)
C17 H17 0.9500
C4 H4 0.9500
C31 H31 0.9500
C24 H24 0.9500
C24 C25 1.374(5)
C25 H25 0.9500
